data_4517436
loop_
_publ_author_name
'Fan, Dongyang'
'Zhang, Jian'
'Hu, Yanhua'
'Zhang, Zhenfeng'
'Gridnev, Ilya D.'
'Zhang, Wanbin'

_publ_section_title
;
 Asymmetric Hydrogenation of \a-Boryl Enamides Enabled by Nonbonding
 Interactions
;
_journal_name_full 'ACS Catalysis'
_journal_page_first 3232
_journal_page_last 3240
_journal_paper_doi 10.1021/acscatal.9b04543
_journal_year 2020
_chemical_absolute_configuration ad
_chemical_formula_moiety 'C18 H23 B F3 N O4'
_chemical_formula_sum 'C18 H23 B F3 N O4'
_chemical_formula_weight 385.18
_space_group_crystal_system orthorhombic
_space_group_IT_number 19
_space_group_name_Hall 'P 2ac 2ab'
_space_group_name_H-M_alt 'P 21 21 21'
_atom_sites_solution_hydrogens geom
_audit_creation_method SHELXL-2016/6
_cell_angle_alpha 90
_cell_angle_beta 90
_cell_angle_gamma 90
_cell_formula_units_Z 4
_cell_length_a 6.2697(3)
_cell_length_b 10.8812(5)
_cell_length_c 27.9823(13)
_cell_measurement_reflns_used 9881
_cell_measurement_temperature 173(2)
_cell_measurement_theta_max 68.18
_cell_measurement_theta_min 3.16
_cell_volume 1909.00(15)
_computing_structure_refinement 'SHELXL-2016/6 (Sheldrick, 2016)'
_computing_structure_solution 'SHELXT 2014/5 (Sheldrick, 2014)'
_diffrn_ambient_temperature 173(2)
_diffrn_measured_fraction_theta_full 0.999
_diffrn_measured_fraction_theta_max 0.997
_diffrn_measurement_device_type 'Bruker APEX-II CCD'
_diffrn_measurement_method '\f and \w scans'
_diffrn_radiation_type CuK\a
_diffrn_radiation_wavelength 1.54178
_diffrn_reflns_av_R_equivalents 0.0593
_diffrn_reflns_av_unetI/netI 0.0383
_diffrn_reflns_Laue_measured_fraction_full 0.999
_diffrn_reflns_Laue_measured_fraction_max 0.997
_diffrn_reflns_limit_h_max 7
_diffrn_reflns_limit_h_min -7
_diffrn_reflns_limit_k_max 13
_diffrn_reflns_limit_k_min -13
_diffrn_reflns_limit_l_max 33
_diffrn_reflns_limit_l_min -32
_diffrn_reflns_number 24696
_diffrn_reflns_point_group_measured_fraction_full 0.999
_diffrn_reflns_point_group_measured_fraction_max 0.997
_diffrn_reflns_theta_full 67.679
_diffrn_reflns_theta_max 68.361
_diffrn_reflns_theta_min 3.159
_exptl_absorpt_coefficient_mu 0.955
_exptl_crystal_colour colorless
_exptl_crystal_density_diffrn 1.340
_exptl_crystal_description block
_exptl_crystal_F_000 808
_exptl_crystal_size_max 0.250
_exptl_crystal_size_mid 0.220
_exptl_crystal_size_min 0.200
_exptl_transmission_factor_max 0.7531
_exptl_transmission_factor_min 0.5582
_refine_diff_density_max 0.184
_refine_diff_density_min -0.171
_refine_diff_density_rms 0.050
_refine_ls_abs_structure_details
;
 Flack x determined using 1292 quotients [(I+)-(I-)]/[(I+)+(I-)]
 (Parsons, Flack and Wagner, Acta Cryst. B69 (2013) 249-259).
;
_refine_ls_abs_structure_Flack 0.12(6)
_refine_ls_extinction_method none
_refine_ls_goodness_of_fit_ref 1.029
_refine_ls_hydrogen_treatment constr
_refine_ls_matrix_type full
_refine_ls_number_parameters 248
_refine_ls_number_reflns 3487
_refine_ls_number_restraints 0
_refine_ls_restrained_S_all 1.029
_refine_ls_R_factor_all 0.0457
_refine_ls_R_factor_gt 0.0432
_refine_ls_shift/su_max 0.000
_refine_ls_shift/su_mean 0.000
_refine_ls_structure_factor_coef Fsqd
_refine_ls_weighting_details 'w=1/[\s^2^(Fo^2^)+(0.0682P)^2^+0.4850P] where P=(Fo^2^+2Fc^2^)/3'
_refine_ls_weighting_scheme calc
_refine_ls_wR_factor_gt 0.1148
_refine_ls_wR_factor_ref 0.1180
_reflns_Friedel_coverage 0.708
_reflns_Friedel_fraction_full 0.999
_reflns_Friedel_fraction_max 0.997
_reflns_number_gt 3292
_reflns_number_total 3487
_reflns_threshold_expression 'I > 2\s(I)'
_cod_data_source_file cs9b04543_si_002.cif
_cod_data_source_block ta_a
_cod_depositor_comments 'Adding full bibliography for 4517436.cif.'
_cod_database_code 4517436
_shelx_shelxl_version_number 2016/6
_shelx_space_group_comment
;
The symmetry employed for this shelxl refinement is uniquely defined
by the following loop, which should always be used as a source of
symmetry information in preference to the above space-group names.
They are only intended as comments.
;
_shelx_estimated_absorpt_t_min 0.796
_shelx_estimated_absorpt_t_max 0.832

loop_
_space_group_symop_operation_xyz
'x, y, z'
'-x+1/2, -y, z+1/2'
'-x, y+1/2, -z+1/2'
'x+1/2, -y+1/2, -z'

loop_
_atom_site_label
_atom_site_type_symbol
_atom_site_fract_x
_atom_site_fract_y
_atom_site_fract_z
_atom_site_U_iso_or_equiv
_atom_site_adp_type
_atom_site_occupancy
_atom_site_site_symmetry_order
_atom_site_calc_flag
_atom_site_refinement_flags_posn
_atom_site_refinement_flags_adp
_atom_site_refinement_flags_occupancy
_atom_site_disorder_assembly
_atom_site_disorder_group
O1 O 0.2147(3) 0.6439(2) 0.46911(8) 0.0503(5) Uani 1 1 d . . . . .
C1 C 0.9323(5) 0.1346(3) 0.63311(11) 0.0443(6) Uani 1 1 d . . . . .
B1 B 0.5187(5) 0.5228(3) 0.59419(12) 0.0400(7) Uani 1 1 d . . . . .
N1 N 0.4973(3) 0.5667(2) 0.50632(8) 0.0416(5) Uani 1 1 d . . . . .
F1 F 1.0327(6) 0.1256(2) 0.71389(8) 0.0924(9) Uani 1 1 d . . . . .
F2 F 0.9540(4) -0.04385(19) 0.68157(9) 0.0758(6) Uani 1 1 d . . . . .
O2 O 0.1668(3) 0.5537(2) 0.54083(8) 0.0514(5) Uani 1 1 d . . . . .
C2 C 0.7289(5) 0.1019(3) 0.61831(13) 0.0509(7) Uani 1 1 d . . . . .
H2 H 0.660136 0.032095 0.631636 0.061 Uiso 1 1 calc R U . . .
O3 O 0.4502(3) 0.43600(18) 0.62565(7) 0.0412(4) Uani 1 1 d . . . . .
C3 C 0.6274(5) 0.1720(3) 0.58399(13) 0.0492(7) Uani 1 1 d . . . . .
H3 H 0.488811 0.148735 0.573654 0.059 Uiso 1 1 calc R U . . .
F3 F 1.2438(4) 0.0433(4) 0.66285(12) 0.1231(15) Uani 1 1 d . . . . .
O4 O 0.5352(3) 0.63758(17) 0.61372(7) 0.0461(5) Uani 1 1 d . . . . .
C4 C 0.7222(5) 0.2752(3) 0.56422(10) 0.0409(6) Uani 1 1 d . . . . .
C5 C 0.9290(4) 0.3052(2) 0.57880(10) 0.0411(6) Uani 1 1 d . . . . .
H5 H 0.998812 0.374221 0.565145 0.049 Uiso 1 1 calc R U . . .
C9 C 0.6071(4) 0.4928(3) 0.54233(10) 0.0393(6) Uani 1 1 d . . . . .
H9 H 0.760187 0.518642 0.541884 0.047 Uiso 1 1 calc R U . . .
C8 C 0.6022(5) 0.3550(3) 0.52900(11) 0.0453(7) Uani 1 1 d . . . . .
H8A H 0.451959 0.327254 0.527477 0.054 Uiso 1 1 calc R U . . .
H8B H 0.665317 0.344314 0.496837 0.054 Uiso 1 1 calc R U . . .
C7 C 1.0411(6) 0.0650(3) 0.67185(12) 0.0569(8) Uani 1 1 d . . . . .
C6 C 1.0329(4) 0.2354(3) 0.61291(10) 0.0432(6) Uani 1 1 d . . . . .
H6 H 1.173579 0.256523 0.622503 0.052 Uiso 1 1 calc R U . . .
C10 C 0.2862(4) 0.5846(3) 0.50829(11) 0.0420(6) Uani 1 1 d . . . . .
C11 C 0.5829(5) 0.6029(3) 0.46011(10) 0.0470(7) Uani 1 1 d . . . . .
H11A H 0.612455 0.530632 0.439650 0.056 Uiso 1 1 calc R U . . .
H11B H 0.714515 0.652344 0.463559 0.056 Uiso 1 1 calc R U . . .
C12 C 0.3990(5) 0.6795(3) 0.44053(12) 0.0501(7) Uani 1 1 d . . . . .
H12A H 0.428954 0.768374 0.444078 0.060 Uiso 1 1 calc R U . . .
H12B H 0.374557 0.661204 0.406305 0.060 Uiso 1 1 calc R U . . .
C13 C 0.4355(5) 0.6315(3) 0.66118(11) 0.0462(7) Uani 1 1 d . . . . .
C14 C 0.4579(4) 0.4927(3) 0.67330(10) 0.0426(6) Uani 1 1 d . . . . .
C15 C 0.6738(5) 0.4585(4) 0.69404(13) 0.0583(9) Uani 1 1 d . . . . .
H15A H 0.690794 0.368967 0.693379 0.087 Uiso 1 1 calc R U . . .
H15B H 0.682868 0.487635 0.727117 0.087 Uiso 1 1 calc R U . . .
H15C H 0.786950 0.496760 0.675017 0.087 Uiso 1 1 calc R U . . .
C16 C 0.2816(5) 0.4387(4) 0.70370(12) 0.0550(8) Uani 1 1 d . . . . .
H16A H 0.144558 0.448859 0.687313 0.082 Uiso 1 1 calc R U . . .
H16B H 0.276971 0.481268 0.734555 0.082 Uiso 1 1 calc R U . . .
H16C H 0.309007 0.351081 0.708934 0.082 Uiso 1 1 calc R U . . .
C17 C 0.5535(7) 0.7177(4) 0.69430(14) 0.0654(9) Uani 1 1 d . . . . .
H17A H 0.706013 0.697919 0.693838 0.098 Uiso 1 1 calc R U . . .
H17B H 0.498442 0.708303 0.726876 0.098 Uiso 1 1 calc R U . . .
H17C H 0.532590 0.802613 0.683663 0.098 Uiso 1 1 calc R U . . .
C18 C 0.2044(6) 0.6720(3) 0.65506(13) 0.0587(8) Uani 1 1 d . . . . .
H18A H 0.200529 0.754367 0.640939 0.088 Uiso 1 1 calc R U . . .
H18B H 0.133885 0.673468 0.686306 0.088 Uiso 1 1 calc R U . . .
H18C H 0.130184 0.614126 0.633984 0.088 Uiso 1 1 calc R U . . .

loop_
_atom_site_aniso_label
_atom_site_aniso_U_11
_atom_site_aniso_U_22
_atom_site_aniso_U_33
_atom_site_aniso_U_23
_atom_site_aniso_U_13
_atom_site_aniso_U_12
O1 0.0401(11) 0.0527(12) 0.0582(12) 0.0111(10) -0.0007(9) 0.0003(9)
C1 0.0401(15) 0.0399(14) 0.0529(16) 0.0005(12) 0.0056(12) 0.0072(12)
B1 0.0326(14) 0.0369(15) 0.0507(16) -0.0016(12) -0.0020(13) -0.0023(12)
N1 0.0342(11) 0.0459(12) 0.0449(12) 0.0054(10) 0.0034(10) 0.0019(10)
F1 0.140(3) 0.0703(14) 0.0668(13) 0.0049(11) -0.0304(16) -0.0021(16)
F2 0.0923(16) 0.0522(11) 0.0831(14) 0.0188(10) -0.0026(13) 0.0012(12)
O2 0.0362(10) 0.0532(12) 0.0647(13) 0.0115(10) 0.0078(9) 0.0005(9)
C2 0.0403(15) 0.0375(14) 0.075(2) 0.0052(14) 0.0067(15) -0.0009(12)
O3 0.0393(9) 0.0421(10) 0.0423(9) -0.0015(8) 0.0016(8) -0.0028(8)
C3 0.0352(14) 0.0383(15) 0.074(2) -0.0007(14) -0.0003(14) 0.0014(11)
F3 0.0497(12) 0.180(3) 0.140(3) 0.100(3) 0.0174(15) 0.0335(18)
O4 0.0478(11) 0.0395(10) 0.0510(11) -0.0046(8) 0.0062(9) -0.0060(9)
C4 0.0363(14) 0.0380(14) 0.0484(15) -0.0076(11) 0.0025(12) 0.0054(11)
C5 0.0354(13) 0.0376(13) 0.0501(15) 0.0000(11) 0.0038(12) -0.0016(11)
C9 0.0330(12) 0.0379(13) 0.0469(14) 0.0001(11) 0.0017(11) -0.0002(11)
C8 0.0415(14) 0.0396(15) 0.0546(16) -0.0049(12) -0.0034(13) 0.0040(12)
C7 0.0507(17) 0.0581(19) 0.0618(19) 0.0106(15) 0.0040(15) 0.0043(16)
C6 0.0338(13) 0.0450(14) 0.0510(15) -0.0034(12) 0.0027(12) 0.0012(12)
C10 0.0373(14) 0.0370(14) 0.0518(15) 0.0042(12) -0.0011(12) -0.0023(11)
C11 0.0447(15) 0.0528(17) 0.0435(15) 0.0018(13) 0.0045(12) -0.0032(13)
C12 0.0487(16) 0.0516(17) 0.0500(15) 0.0063(13) 0.0019(13) -0.0059(14)
C13 0.0437(15) 0.0468(15) 0.0483(15) -0.0060(12) 0.0019(12) 0.0035(13)
C14 0.0345(13) 0.0508(15) 0.0426(13) -0.0018(12) -0.0010(11) 0.0012(12)
C15 0.0413(15) 0.077(2) 0.0569(19) -0.0036(17) -0.0089(14) 0.0089(16)
C16 0.0476(16) 0.068(2) 0.0489(17) 0.0027(15) 0.0066(14) -0.0019(16)
C17 0.069(2) 0.062(2) 0.065(2) -0.0190(16) 0.0029(18) -0.0111(18)
C18 0.0557(19) 0.059(2) 0.0618(19) 0.0002(16) 0.0079(16) 0.0171(16)

loop_
_atom_type_symbol
_atom_type_description
_atom_type_scat_dispersion_real
_atom_type_scat_dispersion_imag
_atom_type_scat_source
C C 0.0181 0.0091 'International Tables Vol C Tables 4.2.6.8 and 6.1.1.4'
H H 0.0000 0.0000 'International Tables Vol C Tables 4.2.6.8 and 6.1.1.4'
N N 0.0311 0.0180 'International Tables Vol C Tables 4.2.6.8 and 6.1.1.4'
O O 0.0492 0.0322 'International Tables Vol C Tables 4.2.6.8 and 6.1.1.4'
F F 0.0727 0.0534 'International Tables Vol C Tables 4.2.6.8 and 6.1.1.4'
B B 0.0090 0.0039 'International Tables Vol C Tables 4.2.6.8 and 6.1.1.4'

loop_
_geom_angle_atom_site_label_1
_geom_angle_atom_site_label_2
_geom_angle_atom_site_label_3
_geom_angle
_geom_angle_site_symmetry_1
_geom_angle_site_symmetry_3
_geom_angle_publ_flag
C10 O1 C12 108.0(2) . . ?
C6 C1 C2 120.0(3) . . ?
C6 C1 C7 119.4(3) . . ?
C2 C1 C7 120.6(3) . . ?
O3 B1 O4 113.5(3) . . ?
O3 B1 C9 124.0(2) . . ?
O4 B1 C9 121.8(3) . . ?
C10 N1 C11 111.2(2) . . ?
C10 N1 C9 121.1(2) . . ?
C11 N1 C9 126.0(2) . . ?
C3 C2 C1 119.3(3) . . ?
C3 C2 H2 120.3 . . ?
C1 C2 H2 120.3 . . ?
B1 O3 C14 106.6(2) . . ?
C2 C3 C4 121.8(3) . . ?
C2 C3 H3 119.1 . . ?
C4 C3 H3 119.1 . . ?
B1 O4 C13 106.7(2) . . ?
C3 C4 C5 118.1(3) . . ?
C3 C4 C8 120.8(3) . . ?
C5 C4 C8 121.1(3) . . ?
C6 C5 C4 120.7(3) . . ?
C6 C5 H5 119.7 . . ?
C4 C5 H5 119.7 . . ?
N1 C9 C8 111.0(2) . . ?
N1 C9 B1 110.7(2) . . ?
C8 C9 B1 114.4(2) . . ?
N1 C9 H9 106.8 . . ?
C8 C9 H9 106.8 . . ?
B1 C9 H9 106.8 . . ?
C4 C8 C9 112.9(2) . . ?
C4 C8 H8A 109.0 . . ?
C9 C8 H8A 109.0 . . ?
C4 C8 H8B 109.0 . . ?
C9 C8 H8B 109.0 . . ?
H8A C8 H8B 107.8 . . ?
F3 C7 F2 106.0(3) . . ?
F3 C7 F1 107.0(4) . . ?
F2 C7 F1 103.9(3) . . ?
F3 C7 C1 113.2(3) . . ?
F2 C7 C1 114.4(3) . . ?
F1 C7 C1 111.6(3) . . ?
C5 C6 C1 120.1(3) . . ?
C5 C6 H6 120.0 . . ?
C1 C6 H6 120.0 . . ?
O2 C10 N1 126.5(3) . . ?
O2 C10 O1 122.2(3) . . ?
N1 C10 O1 111.4(2) . . ?
N1 C11 C12 100.9(2) . . ?
N1 C11 H11A 111.6 . . ?
C12 C11 H11A 111.6 . . ?
N1 C11 H11B 111.6 . . ?
C12 C11 H11B 111.6 . . ?
H11A C11 H11B 109.4 . . ?
O1 C12 C11 104.9(2) . . ?
O1 C12 H12A 110.8 . . ?
C11 C12 H12A 110.8 . . ?
O1 C12 H12B 110.8 . . ?
C11 C12 H12B 110.8 . . ?
H12A C12 H12B 108.8 . . ?
O4 C13 C17 108.5(3) . . ?
O4 C13 C18 106.8(2) . . ?
C17 C13 C18 110.8(3) . . ?
O4 C13 C14 101.7(2) . . ?
C17 C13 C14 115.1(3) . . ?
C18 C13 C14 113.0(3) . . ?
O3 C14 C16 108.8(2) . . ?
O3 C14 C15 105.8(2) . . ?
C16 C14 C15 109.9(3) . . ?
O3 C14 C13 102.0(2) . . ?
C16 C14 C13 115.7(3) . . ?
C15 C14 C13 113.7(3) . . ?
C14 C15 H15A 109.5 . . ?
C14 C15 H15B 109.5 . . ?
H15A C15 H15B 109.5 . . ?
C14 C15 H15C 109.5 . . ?
H15A C15 H15C 109.5 . . ?
H15B C15 H15C 109.5 . . ?
C14 C16 H16A 109.5 . . ?
C14 C16 H16B 109.5 . . ?
H16A C16 H16B 109.5 . . ?
C14 C16 H16C 109.5 . . ?
H16A C16 H16C 109.5 . . ?
H16B C16 H16C 109.5 . . ?
C13 C17 H17A 109.5 . . ?
C13 C17 H17B 109.5 . . ?
H17A C17 H17B 109.5 . . ?
C13 C17 H17C 109.5 . . ?
H17A C17 H17C 109.5 . . ?
H17B C17 H17C 109.5 . . ?
C13 C18 H18A 109.5 . . ?
C13 C18 H18B 109.5 . . ?
H18A C18 H18B 109.5 . . ?
C13 C18 H18C 109.5 . . ?
H18A C18 H18C 109.5 . . ?
H18B C18 H18C 109.5 . . ?

loop_
_geom_bond_atom_site_label_1
_geom_bond_atom_site_label_2
_geom_bond_distance
_geom_bond_site_symmetry_2
_geom_bond_publ_flag
O1 C10 1.349(4) . ?
O1 C12 1.458(4) . ?
C1 C6 1.385(4) . ?
C1 C2 1.387(4) . ?
C1 C7 1.488(4) . ?
B1 O3 1.361(4) . ?
B1 O4 1.368(4) . ?
B1 C9 1.587(4) . ?
N1 C10 1.339(4) . ?
N1 C11 1.454(4) . ?
N1 C9 1.461(4) . ?
F1 C7 1.349(4) . ?
F2 C7 1.333(4) . ?
O2 C10 1.225(4) . ?
C2 C3 1.381(5) . ?
C2 H2 0.9500 . ?
O3 C14 1.470(3) . ?
C3 C4 1.386(4) . ?
C3 H3 0.9500 . ?
F3 C7 1.317(4) . ?
O4 C13 1.469(4) . ?
C4 C5 1.398(4) . ?
C4 C8 1.514(4) . ?
C5 C6 1.383(4) . ?
C5 H5 0.9500 . ?
C9 C8 1.545(4) . ?
C9 H9 1.0000 . ?
C8 H8A 0.9900 . ?
C8 H8B 0.9900 . ?
C6 H6 0.9500 . ?
C11 C12 1.525(5) . ?
C11 H11A 0.9900 . ?
C11 H11B 0.9900 . ?
C12 H12A 0.9900 . ?
C12 H12B 0.9900 . ?
C13 C17 1.512(5) . ?
C13 C18 1.524(5) . ?
C13 C14 1.554(4) . ?
C14 C16 1.514(4) . ?
C14 C15 1.519(4) . ?
C15 H15A 0.9800 . ?
C15 H15B 0.9800 . ?
C15 H15C 0.9800 . ?
C16 H16A 0.9800 . ?
C16 H16B 0.9800 . ?
C16 H16C 0.9800 . ?
C17 H17A 0.9800 . ?
C17 H17B 0.9800 . ?
C17 H17C 0.9800 . ?
C18 H18A 0.9800 . ?
C18 H18B 0.9800 . ?
C18 H18C 0.9800 . ?

loop_
_geom_torsion_atom_site_label_1
_geom_torsion_atom_site_label_2
_geom_torsion_atom_site_label_3
_geom_torsion_atom_site_label_4
_geom_torsion
_geom_torsion_site_symmetry_1
_geom_torsion_site_symmetry_2
_geom_torsion_site_symmetry_3
_geom_torsion_site_symmetry_4
_geom_torsion_publ_flag
C6 C1 C2 C3 -1.1(5) . . . . ?
C7 C1 C2 C3 176.7(3) . . . . ?
O4 B1 O3 C14 -11.1(3) . . . . ?
C9 B1 O3 C14 159.6(3) . . . . ?
C1 C2 C3 C4 -0.8(5) . . . . ?
O3 B1 O4 C13 -9.7(3) . . . . ?
C9 B1 O4 C13 179.4(2) . . . . ?
C2 C3 C4 C5 2.1(5) . . . . ?
C2 C3 C4 C8 -176.1(3) . . . . ?
C3 C4 C5 C6 -1.7(4) . . . . ?
C8 C4 C5 C6 176.5(3) . . . . ?
C10 N1 C9 C8 86.1(3) . . . . ?
C11 N1 C9 C8 -78.2(3) . . . . ?
C10 N1 C9 B1 -42.0(4) . . . . ?
C11 N1 C9 B1 153.7(3) . . . . ?
O3 B1 C9 N1 128.4(3) . . . . ?
O4 B1 C9 N1 -61.7(4) . . . . ?
O3 B1 C9 C8 2.2(4) . . . . ?
O4 B1 C9 C8 172.1(3) . . . . ?
C3 C4 C8 C9 129.1(3) . . . . ?
C5 C4 C8 C9 -49.0(4) . . . . ?
N1 C9 C8 C4 177.6(2) . . . . ?
B1 C9 C8 C4 -56.4(3) . . . . ?
C6 C1 C7 F3 -44.7(5) . . . . ?
C2 C1 C7 F3 137.5(4) . . . . ?
C6 C1 C7 F2 -166.2(3) . . . . ?
C2 C1 C7 F2 15.9(4) . . . . ?
C6 C1 C7 F1 76.2(4) . . . . ?
C2 C1 C7 F1 -101.7(4) . . . . ?
C4 C5 C6 C1 -0.1(4) . . . . ?
C2 C1 C6 C5 1.5(4) . . . . ?
C7 C1 C6 C5 -176.3(3) . . . . ?
C11 N1 C10 O2 173.6(3) . . . . ?
C9 N1 C10 O2 7.2(5) . . . . ?
C11 N1 C10 O1 -7.0(4) . . . . ?
C9 N1 C10 O1 -173.4(2) . . . . ?
C12 O1 C10 O2 173.4(3) . . . . ?
C12 O1 C10 N1 -6.0(3) . . . . ?
C10 N1 C11 C12 15.9(3) . . . . ?
C9 N1 C11 C12 -178.5(3) . . . . ?
C10 O1 C12 C11 15.7(3) . . . . ?
N1 C11 C12 O1 -18.4(3) . . . . ?
B1 O4 C13 C17 146.5(3) . . . . ?
B1 O4 C13 C18 -94.0(3) . . . . ?
B1 O4 C13 C14 24.7(3) . . . . ?
B1 O3 C14 C16 148.3(2) . . . . ?
B1 O3 C14 C15 -93.6(3) . . . . ?
B1 O3 C14 C13 25.5(3) . . . . ?
O4 C13 C14 O3 -30.1(3) . . . . ?
C17 C13 C14 O3 -147.2(3) . . . . ?
C18 C13 C14 O3 84.1(3) . . . . ?
O4 C13 C14 C16 -148.0(2) . . . . ?
C17 C13 C14 C16 94.9(3) . . . . ?
C18 C13 C14 C16 -33.8(4) . . . . ?
O4 C13 C14 C15 83.3(3) . . . . ?
C17 C13 C14 C15 -33.8(4) . . . . ?
C18 C13 C14 C15 -162.5(3) . . . . ?
